data_7712969
loop_
_publ_author_name
'Arumugam, Ramar'
'Nayak, Prakash'
'Dey, Bijoy'
'Kannan, Ramkumar'
'Venkatasubbaiah, Krishnan'
'Chandrasekhar, Vadapalli'

_publ_section_title
;
 2-Hydroxyphenyl Benzimidazoles and their Boron Complexes: Synthesis,
 Structure, Aggregation-Induced Emission and Picric acid Sensing
;
_journal_name_full 'Dalton Transactions'
_journal_paper_doi 10.1039/D3DT01199B
_journal_year 2023
_chemical_formula_moiety 'C27 H20 Br N3 O'
_chemical_formula_sum 'C27 H20 Br N3 O'
_chemical_formula_weight 482.37
_space_group_crystal_system monoclinic
_space_group_IT_number 14
_space_group_name_Hall '-P 2yn'
_space_group_name_H-M_alt 'P 1 21/n 1'
_atom_sites_solution_hydrogens geom
_audit_creation_method SHELXL-2018/3
_audit_update_record
;
2023-05-05 deposited with the CCDC.	2023-05-08 downloaded from the CCDC.
;
_cell_angle_alpha 90
_cell_angle_beta 94.521(7)
_cell_angle_gamma 90
_cell_formula_units_Z 4
_cell_length_a 5.9686(4)
_cell_length_b 25.0587(15)
_cell_length_c 14.3483(11)
_cell_measurement_reflns_used 3634
_cell_measurement_temperature 296(2)
_cell_measurement_theta_max 25.9580
_cell_measurement_theta_min 2.8250
_cell_volume 2139.3(3)
_computing_cell_refinement 'CrysAlisPro 1.171.39.29d (Rigaku OD, 2017)'
_computing_data_collection 'CrysAlisPro 1.171.39.29d (Rigaku OD, 2017)'
_computing_data_reduction 'CrysAlisPro 1.171.39.29d (Rigaku OD, 2017)'
_computing_molecular_graphics 'ORTEP-3 (Farrugia, 1997)'
_computing_publication_material 'SHELXL-97 (Sheldrick, 2008)'
_computing_structure_refinement 'SHELXL-2018/3 (Sheldrick, 2018)'
_computing_structure_solution 'SHELXS-97 (Sheldrick 2008)'
_diffrn_ambient_temperature 296(2)
_diffrn_measured_fraction_theta_full 0.995
_diffrn_measured_fraction_theta_max 0.989
_diffrn_measurement_device_type 'XtaLAB AFC12 (RINC): Kappa single'
_diffrn_measurement_method '\w scans'
_diffrn_radiation_type MoK\a
_diffrn_radiation_wavelength 0.71073
_diffrn_reflns_av_R_equivalents 0.0544
_diffrn_reflns_av_unetI/netI 0.0574
_diffrn_reflns_Laue_measured_fraction_full 0.995
_diffrn_reflns_Laue_measured_fraction_max 0.989
_diffrn_reflns_limit_h_max 6
_diffrn_reflns_limit_h_min -7
_diffrn_reflns_limit_k_max 31
_diffrn_reflns_limit_k_min -30
_diffrn_reflns_limit_l_max 17
_diffrn_reflns_limit_l_min -15
_diffrn_reflns_number 13804
_diffrn_reflns_point_group_measured_fraction_full 0.995
_diffrn_reflns_point_group_measured_fraction_max 0.989
_diffrn_reflns_theta_full 25.242
_diffrn_reflns_theta_max 26.369
_diffrn_reflns_theta_min 2.824
_exptl_absorpt_coefficient_mu 1.947
_exptl_absorpt_correction_T_max 1.00000
_exptl_absorpt_correction_T_min 0.62422
_exptl_absorpt_correction_type multi-scan
_exptl_absorpt_process_details
;
CrysAlisPro 1.171.39.29d (Rigaku Oxford Diffraction, 2017)
Empirical absorption correction using spherical harmonics,
 implemented in SCALE3 ABSPACK scaling algorithm.
;
_exptl_crystal_colour Colourless
_exptl_crystal_density_diffrn 1.498
_exptl_crystal_description Block
_exptl_crystal_F_000 984
_exptl_crystal_size_max 0.140
_exptl_crystal_size_mid 0.120
_exptl_crystal_size_min 0.100
_refine_diff_density_max 0.233
_refine_diff_density_min -0.360
_refine_diff_density_rms 0.058
_refine_ls_extinction_method none
_refine_ls_goodness_of_fit_ref 1.045
_refine_ls_hydrogen_treatment constr
_refine_ls_matrix_type full
_refine_ls_number_parameters 291
_refine_ls_number_reflns 4333
_refine_ls_number_restraints 0
_refine_ls_restrained_S_all 1.045
_refine_ls_R_factor_all 0.0749
_refine_ls_R_factor_gt 0.0437
_refine_ls_shift/su_max 0.002
_refine_ls_shift/su_mean 0.000
_refine_ls_structure_factor_coef Fsqd
_refine_ls_weighting_details 'w=1/[\s^2^(Fo^2^)+(0.0447P)^2^+0.3044P] where P=(Fo^2^+2Fc^2^)/3'
_refine_ls_weighting_scheme calc
_refine_ls_wR_factor_gt 0.0935
_refine_ls_wR_factor_ref 0.1029
_reflns_Friedel_coverage 0.000
_reflns_number_gt 3037
_reflns_number_total 4333
_reflns_threshold_expression 'I > 2\s(I)'
_cod_data_source_file d3dt01199b2.cif
_cod_data_source_block Ligand1
_cod_original_sg_symbol_H-M 'P 21/n'
_cod_database_code 7712969
_shelx_shelxl_version_number 2018/3
_shelx_space_group_comment
;
The symmetry employed for this shelxl refinement is uniquely defined
by the following loop, which should always be used as a source of
symmetry information in preference to the above space-group names.
They are only intended as comments.
;
_shelx_estimated_absorpt_t_min 0.772
_shelx_estimated_absorpt_t_max 0.829

loop_
_space_group_symop_operation_xyz
'x, y, z'
'-x+1/2, y+1/2, -z+1/2'
'-x, -y, -z'
'x-1/2, -y-1/2, z-1/2'

loop_
_atom_site_label
_atom_site_type_symbol
_atom_site_fract_x
_atom_site_fract_y
_atom_site_fract_z
_atom_site_U_iso_or_equiv
_atom_site_adp_type
_atom_site_occupancy
_atom_site_site_symmetry_order
_atom_site_calc_flag
_atom_site_refinement_flags_posn
_atom_site_refinement_flags_adp
_atom_site_refinement_flags_occupancy
_atom_site_disorder_assembly
_atom_site_disorder_group
Br Br 1.01410(5) 0.66868(2) 0.97603(2) 0.06355(15) Uani 1 1 d . . . . .
N2 N 0.1709(3) 0.44690(7) 0.68714(14) 0.0352(5) Uani 1 1 d . . . . .
O003 O -0.3145(3) 0.33470(7) 0.75214(16) 0.0584(5) Uani 1 1 d . . . . .
H003 H -0.214095 0.333646 0.716314 0.088 Uiso 1 1 calc R U . . .
N3 N 0.1663(3) 0.66746(7) 0.72317(16) 0.0387(5) Uani 1 1 d . . . . .
N1 N 0.0625(3) 0.36133(7) 0.68319(15) 0.0390(5) Uani 1 1 d . . . . .
C26 C 0.3257(4) 0.58589(8) 0.75135(16) 0.0325(5) Uani 1 1 d . . . . .
C27 C 0.3362(4) 0.53057(9) 0.74486(17) 0.0344(6) Uani 1 1 d . . . . .
H27 H 0.458366 0.511934 0.772892 0.041 Uiso 1 1 calc R U . . .
C25 C 0.4691(4) 0.62585(9) 0.79769(17) 0.0342(6) Uani 1 1 d . . . . .
C14 C 0.1636(4) 0.50410(8) 0.69647(18) 0.0358(6) Uani 1 1 d . . . . .
C1 C 0.0349(4) 0.40867(9) 0.72187(17) 0.0341(5) Uani 1 1 d . . . . .
C17 C 0.1400(4) 0.61311(9) 0.70670(17) 0.0348(6) Uani 1 1 d . . . . .
C20 C 0.3639(4) 0.67541(9) 0.77779(18) 0.0371(6) Uani 1 1 d . . . . .
C7 C 0.2259(4) 0.36835(9) 0.62068(18) 0.0386(6) Uani 1 1 d . . . . .
C2 C 0.2956(4) 0.42130(9) 0.62271(17) 0.0362(6) Uani 1 1 d . . . . .
C8 C -0.1228(4) 0.41718(9) 0.79356(17) 0.0368(6) Uani 1 1 d . . . . .
C24 C 0.6667(4) 0.62369(10) 0.85568(17) 0.0388(6) Uani 1 1 d . . . . .
H24 H 0.739363 0.591434 0.869014 0.047 Uiso 1 1 calc R U . . .
C22 C 0.6495(5) 0.71980(10) 0.87150(18) 0.0454(7) Uani 1 1 d . . . . .
H22 H 0.712823 0.750882 0.897337 0.054 Uiso 1 1 calc R U . . .
C15 C -0.0183(4) 0.53145(10) 0.65167(19) 0.0420(6) Uani 1 1 d . . . . .
H15 H -0.131476 0.512386 0.618151 0.050 Uiso 1 1 calc R U . . .
C23 C 0.7510(5) 0.67086(10) 0.89266(18) 0.0423(6) Uani 1 1 d . . . . .
C21 C 0.4567(5) 0.72270(9) 0.81289(19) 0.0430(6) Uani 1 1 d . . . . .
H21 H 0.390431 0.755407 0.797191 0.052 Uiso 1 1 calc R U . . .
C16 C -0.0323(4) 0.58610(10) 0.65637(19) 0.0416(6) Uani 1 1 d . . . . .
H16 H -0.153557 0.604369 0.626765 0.050 Uiso 1 1 calc R U . . .
C13 C -0.2939(4) 0.37945(10) 0.80382(19) 0.0432(6) Uani 1 1 d . . . . .
C18 C 0.0066(4) 0.70896(10) 0.6917(2) 0.0464(7) Uani 1 1 d . . . . .
H18A H 0.001323 0.735637 0.740416 0.056 Uiso 1 1 calc R U . . .
H18B H -0.141940 0.693304 0.681519 0.056 Uiso 1 1 calc R U . . .
C9 C -0.1034(5) 0.45969(10) 0.85623(19) 0.0474(7) Uani 1 1 d . . . . .
H9 H 0.012567 0.484171 0.852356 0.057 Uiso 1 1 calc R U . . .
C6 C 0.3239(5) 0.33241(10) 0.5626(2) 0.0480(7) Uani 1 1 d . . . . .
H6 H 0.280851 0.296736 0.560346 0.058 Uiso 1 1 calc R U . . .
C3 C 0.4590(4) 0.44060(11) 0.5688(2) 0.0476(7) Uani 1 1 d . . . . .
H3 H 0.502791 0.476217 0.571246 0.057 Uiso 1 1 calc R U . . .
C12 C -0.4483(5) 0.38804(12) 0.8698(2) 0.0582(8) Uani 1 1 d . . . . .
H12 H -0.568055 0.364624 0.873808 0.070 Uiso 1 1 calc R U . . .
C5 C 0.4869(5) 0.35126(14) 0.5083(2) 0.0563(8) Uani 1 1 d . . . . .
H5 H 0.553887 0.327805 0.468631 0.068 Uiso 1 1 calc R U . . .
C10 C -0.2523(6) 0.46617(12) 0.9236(2) 0.0586(8) Uani 1 1 d . . . . .
H10 H -0.235803 0.494518 0.965453 0.070 Uiso 1 1 calc R U . . .
C4 C 0.5542(5) 0.40451(13) 0.5112(2) 0.0576(8) Uani 1 1 d . . . . .
H4 H 0.665058 0.415864 0.473633 0.069 Uiso 1 1 calc R U . . .
C11 C -0.4248(6) 0.43071(14) 0.9289(2) 0.0662(9) Uani 1 1 d . . . . .
H11 H -0.527944 0.435742 0.973419 0.079 Uiso 1 1 calc R U . . .
C19 C 0.0653(5) 0.73558(12) 0.6035(2) 0.0606(8) Uani 1 1 d . . . . .
H19A H 0.070640 0.709409 0.554821 0.091 Uiso 1 1 calc R U . . .
H19B H 0.209479 0.752503 0.613762 0.091 Uiso 1 1 calc R U . . .
H19C H -0.046404 0.761923 0.585191 0.091 Uiso 1 1 calc R U . . .

loop_
_atom_site_aniso_label
_atom_site_aniso_U_11
_atom_site_aniso_U_22
_atom_site_aniso_U_33
_atom_site_aniso_U_23
_atom_site_aniso_U_13
_atom_site_aniso_U_12
Br 0.0645(2) 0.0651(2) 0.0588(2) -0.00181(15) -0.00939(15) -0.01637(15)
N2 0.0390(11) 0.0233(10) 0.0439(12) -0.0006(9) 0.0073(9) -0.0043(8)
O003 0.0591(13) 0.0455(11) 0.0726(15) -0.0017(10) 0.0185(11) -0.0185(9)
N3 0.0445(12) 0.0222(10) 0.0500(13) 0.0022(9) 0.0080(10) 0.0050(9)
N1 0.0483(12) 0.0241(10) 0.0458(13) -0.0016(9) 0.0114(10) -0.0038(9)
C26 0.0375(12) 0.0238(12) 0.0368(14) 0.0022(10) 0.0070(11) -0.0001(10)
C27 0.0371(13) 0.0244(12) 0.0417(14) 0.0050(10) 0.0026(11) 0.0021(10)
C25 0.0426(14) 0.0246(12) 0.0368(14) 0.0027(10) 0.0109(11) -0.0003(11)
C14 0.0406(13) 0.0227(12) 0.0447(15) 0.0019(11) 0.0072(12) -0.0011(10)
C1 0.0385(13) 0.0258(12) 0.0378(14) 0.0027(10) 0.0022(11) -0.0021(10)
C17 0.0396(13) 0.0249(12) 0.0410(14) 0.0024(11) 0.0100(11) 0.0032(11)
C20 0.0447(14) 0.0285(13) 0.0398(14) -0.0008(11) 0.0130(12) 0.0008(11)
C7 0.0451(14) 0.0303(13) 0.0409(15) 0.0019(11) 0.0056(12) 0.0015(11)
C2 0.0381(13) 0.0309(12) 0.0401(15) 0.0020(11) 0.0059(11) -0.0014(11)
C8 0.0436(13) 0.0306(13) 0.0371(14) 0.0065(11) 0.0082(11) 0.0045(11)
C24 0.0455(14) 0.0325(13) 0.0390(15) 0.0019(11) 0.0076(12) -0.0045(11)
C22 0.0648(18) 0.0316(14) 0.0414(15) -0.0066(12) 0.0139(14) -0.0111(13)
C15 0.0379(14) 0.0342(14) 0.0530(17) 0.0002(12) -0.0015(12) -0.0060(11)
C23 0.0514(15) 0.0403(15) 0.0358(14) -0.0002(12) 0.0078(12) -0.0100(12)
C21 0.0596(17) 0.0229(12) 0.0484(16) -0.0036(11) 0.0166(14) 0.0011(12)
C16 0.0370(13) 0.0348(14) 0.0525(17) 0.0077(12) 0.0009(12) 0.0022(11)
C13 0.0450(15) 0.0356(14) 0.0496(16) 0.0083(13) 0.0073(13) 0.0024(12)
C18 0.0490(15) 0.0298(13) 0.0614(18) 0.0039(12) 0.0115(13) 0.0139(12)
C9 0.0615(17) 0.0372(14) 0.0450(16) 0.0006(13) 0.0137(14) 0.0022(13)
C6 0.0598(17) 0.0346(14) 0.0501(17) -0.0067(13) 0.0086(14) 0.0076(13)
C3 0.0452(15) 0.0450(16) 0.0538(17) 0.0040(13) 0.0112(13) -0.0075(12)
C12 0.0489(17) 0.0571(19) 0.071(2) 0.0216(17) 0.0219(16) 0.0068(14)
C5 0.0613(18) 0.0591(19) 0.0502(18) -0.0030(15) 0.0144(15) 0.0178(15)
C10 0.082(2) 0.0450(16) 0.0507(18) 0.0023(14) 0.0189(17) 0.0177(16)
C4 0.0464(15) 0.072(2) 0.0568(19) 0.0070(17) 0.0185(14) 0.0024(15)
C11 0.076(2) 0.063(2) 0.064(2) 0.0179(17) 0.0354(18) 0.0301(18)
C19 0.0710(19) 0.0497(17) 0.062(2) 0.0164(15) 0.0115(16) 0.0173(15)

loop_
_atom_type_symbol
_atom_type_description
_atom_type_scat_dispersion_real
_atom_type_scat_dispersion_imag
_atom_type_scat_source
C C 0.0033 0.0016 'International Tables Vol C Tables 4.2.6.8 and 6.1.1.4'
H H 0.0000 0.0000 'International Tables Vol C Tables 4.2.6.8 and 6.1.1.4'
N N 0.0061 0.0033 'International Tables Vol C Tables 4.2.6.8 and 6.1.1.4'
O O 0.0106 0.0060 'International Tables Vol C Tables 4.2.6.8 and 6.1.1.4'
Br Br -0.2901 2.4595 'International Tables Vol C Tables 4.2.6.8 and 6.1.1.4'

loop_
_geom_angle_atom_site_label_1
_geom_angle_atom_site_label_2
_geom_angle_atom_site_label_3
_geom_angle
_geom_angle_site_symmetry_1
_geom_angle_site_symmetry_3
_geom_angle_publ_flag
C1 N2 C2 106.38(18) . . ?
C1 N2 C14 129.54(19) . . ?
C2 N2 C14 122.92(19) . . ?
C13 O003 H003 109.5 . . ?
C20 N3 C17 108.59(19) . . ?
C20 N3 C18 125.6(2) . . ?
C17 N3 C18 125.7(2) . . ?
C1 N1 C7 105.92(18) . . ?
C27 C26 C17 119.3(2) . . ?
C27 C26 C25 133.9(2) . . ?
C17 C26 C25 106.82(19) . . ?
C14 C27 C26 118.7(2) . . ?
C14 C27 H27 120.6 . . ?
C26 C27 H27 120.6 . . ?
C24 C25 C20 119.9(2) . . ?
C24 C25 C26 133.8(2) . . ?
C20 C25 C26 106.2(2) . . ?
C27 C14 C15 121.5(2) . . ?
C27 C14 N2 120.1(2) . . ?
C15 C14 N2 118.3(2) . . ?
N1 C1 N2 112.1(2) . . ?
N1 C1 C8 122.2(2) . . ?
N2 C1 C8 125.7(2) . . ?
C16 C17 N3 129.6(2) . . ?
C16 C17 C26 121.6(2) . . ?
N3 C17 C26 108.8(2) . . ?
N3 C20 C21 129.0(2) . . ?
N3 C20 C25 109.6(2) . . ?
C21 C20 C25 121.4(3) . . ?
N1 C7 C6 131.1(2) . . ?
N1 C7 C2 109.4(2) . . ?
C6 C7 C2 119.5(2) . . ?
C3 C2 N2 130.6(2) . . ?
C3 C2 C7 123.1(2) . . ?
N2 C2 C7 106.3(2) . . ?
C9 C8 C13 118.0(2) . . ?
C9 C8 C1 122.7(2) . . ?
C13 C8 C1 119.2(2) . . ?
C23 C24 C25 117.7(2) . . ?
C23 C24 H24 121.1 . . ?
C25 C24 H24 121.1 . . ?
C21 C22 C23 120.7(2) . . ?
C21 C22 H22 119.7 . . ?
C23 C22 H22 119.7 . . ?
C16 C15 C14 121.0(2) . . ?
C16 C15 H15 119.5 . . ?
C14 C15 H15 119.5 . . ?
C24 C23 C22 122.3(3) . . ?
C24 C23 Br 118.5(2) . . ?
C22 C23 Br 119.2(2) . . ?
C22 C21 C20 118.0(2) . . ?
C22 C21 H21 121.0 . . ?
C20 C21 H21 121.0 . . ?
C15 C16 C17 117.8(2) . . ?
C15 C16 H16 121.1 . . ?
C17 C16 H16 121.1 . . ?
O003 C13 C12 118.0(2) . . ?
O003 C13 C8 122.5(2) . . ?
C12 C13 C8 119.5(3) . . ?
N3 C18 C19 112.9(2) . . ?
N3 C18 H18A 109.0 . . ?
C19 C18 H18A 109.0 . . ?
N3 C18 H18B 109.0 . . ?
C19 C18 H18B 109.0 . . ?
H18A C18 H18B 107.8 . . ?
C10 C9 C8 121.3(3) . . ?
C10 C9 H9 119.3 . . ?
C8 C9 H9 119.3 . . ?
C5 C6 C7 117.9(2) . . ?
C5 C6 H6 121.1 . . ?
C7 C6 H6 121.1 . . ?
C4 C3 C2 116.7(3) . . ?
C4 C3 H3 121.6 . . ?
C2 C3 H3 121.6 . . ?
C11 C12 C13 120.2(3) . . ?
C11 C12 H12 119.9 . . ?
C13 C12 H12 119.9 . . ?
C6 C5 C4 121.8(3) . . ?
C6 C5 H5 119.1 . . ?
C4 C5 H5 119.1 . . ?
C11 C10 C9 119.6(3) . . ?
C11 C10 H10 120.2 . . ?
C9 C10 H10 120.2 . . ?
C3 C4 C5 121.0(3) . . ?
C3 C4 H4 119.5 . . ?
C5 C4 H4 119.5 . . ?
C12 C11 C10 121.1(3) . . ?
C12 C11 H11 119.5 . . ?
C10 C11 H11 119.5 . . ?
C18 C19 H19A 109.5 . . ?
C18 C19 H19B 109.5 . . ?
H19A C19 H19B 109.5 . . ?
C18 C19 H19C 109.5 . . ?
H19A C19 H19C 109.5 . . ?
H19B C19 H19C 109.5 . . ?

loop_
_geom_bond_atom_site_label_1
_geom_bond_atom_site_label_2
_geom_bond_distance
_geom_bond_site_symmetry_2
_geom_bond_publ_flag
Br C23 1.898(3) . ?
N2 C1 1.374(3) . ?
N2 C2 1.388(3) . ?
N2 C14 1.441(3) . ?
O003 C13 1.345(3) . ?
O003 H003 0.8200 . ?
N3 C20 1.378(3) . ?
N3 C17 1.389(3) . ?
N3 C18 1.458(3) . ?
N1 C1 1.325(3) . ?
N1 C7 1.387(3) . ?
C26 C27 1.391(3) . ?
C26 C17 1.411(3) . ?
C26 C25 1.445(3) . ?
C27 C14 1.368(3) . ?
C27 H27 0.9300 . ?
C25 C24 1.390(4) . ?
C25 C20 1.411(3) . ?
C14 C15 1.397(3) . ?
C1 C8 1.464(3) . ?
C17 C16 1.386(4) . ?
C20 C21 1.386(3) . ?
C7 C6 1.388(4) . ?
C7 C2 1.390(3) . ?
C2 C3 1.379(3) . ?
C8 C9 1.393(4) . ?
C8 C13 1.408(3) . ?
C24 C23 1.375(3) . ?
C24 H24 0.9300 . ?
C22 C21 1.372(4) . ?
C22 C23 1.391(4) . ?
C22 H22 0.9300 . ?
C15 C16 1.374(3) . ?
C15 H15 0.9300 . ?
C21 H21 0.9300 . ?
C16 H16 0.9300 . ?
C13 C12 1.389(4) . ?
C18 C19 1.497(4) . ?
C18 H18A 0.9700 . ?
C18 H18B 0.9700 . ?
C9 C10 1.374(4) . ?
C9 H9 0.9300 . ?
C6 C5 1.377(4) . ?
C6 H6 0.9300 . ?
C3 C4 1.378(4) . ?
C3 H3 0.9300 . ?
C12 C11 1.364(5) . ?
C12 H12 0.9300 . ?
C5 C4 1.393(5) . ?
C5 H5 0.9300 . ?
C10 C11 1.367(5) . ?
C10 H10 0.9300 . ?
C4 H4 0.9300 . ?
C11 H11 0.9300 . ?
C19 H19A 0.9600 . ?
C19 H19B 0.9600 . ?
C19 H19C 0.9600 . ?

loop_
_geom_torsion_atom_site_label_1
_geom_torsion_atom_site_label_2
_geom_torsion_atom_site_label_3
_geom_torsion_atom_site_label_4
_geom_torsion
_geom_torsion_site_symmetry_1
_geom_torsion_site_symmetry_2
_geom_torsion_site_symmetry_3
_geom_torsion_site_symmetry_4
_geom_torsion_publ_flag
C17 C26 C27 C14 -1.1(3) . . . . ?
C25 C26 C27 C14 177.8(2) . . . . ?
C27 C26 C25 C24 -2.7(5) . . . . ?
C17 C26 C25 C24 176.3(2) . . . . ?
C27 C26 C25 C20 -179.6(3) . . . . ?
C17 C26 C25 C20 -0.7(3) . . . . ?
C26 C27 C14 C15 1.8(4) . . . . ?
C26 C27 C14 N2 179.0(2) . . . . ?
C1 N2 C14 C27 114.6(3) . . . . ?
C2 N2 C14 C27 -79.5(3) . . . . ?
C1 N2 C14 C15 -68.2(3) . . . . ?
C2 N2 C14 C15 97.8(3) . . . . ?
C7 N1 C1 N2 0.6(3) . . . . ?
C7 N1 C1 C8 -178.9(2) . . . . ?
C2 N2 C1 N1 -0.9(3) . . . . ?
C14 N2 C1 N1 166.9(2) . . . . ?
C2 N2 C1 C8 178.6(2) . . . . ?
C14 N2 C1 C8 -13.6(4) . . . . ?
C20 N3 C17 C16 179.5(2) . . . . ?
C18 N3 C17 C16 2.1(4) . . . . ?
C20 N3 C17 C26 -0.4(3) . . . . ?
C18 N3 C17 C26 -177.7(2) . . . . ?
C27 C26 C17 C16 -0.1(3) . . . . ?
C25 C26 C17 C16 -179.2(2) . . . . ?
C27 C26 C17 N3 179.8(2) . . . . ?
C25 C26 C17 N3 0.6(3) . . . . ?
C17 N3 C20 C21 -178.7(2) . . . . ?
C18 N3 C20 C21 -1.4(4) . . . . ?
C17 N3 C20 C25 -0.1(3) . . . . ?
C18 N3 C20 C25 177.3(2) . . . . ?
C24 C25 C20 N3 -177.0(2) . . . . ?
C26 C25 C20 N3 0.5(3) . . . . ?
C24 C25 C20 C21 1.8(4) . . . . ?
C26 C25 C20 C21 179.2(2) . . . . ?
C1 N1 C7 C6 178.6(3) . . . . ?
C1 N1 C7 C2 -0.1(3) . . . . ?
C1 N2 C2 C3 -178.9(3) . . . . ?
C14 N2 C2 C3 12.4(4) . . . . ?
C1 N2 C2 C7 0.8(3) . . . . ?
C14 N2 C2 C7 -168.0(2) . . . . ?
N1 C7 C2 C3 179.2(2) . . . . ?
C6 C7 C2 C3 0.4(4) . . . . ?
N1 C7 C2 N2 -0.4(3) . . . . ?
C6 C7 C2 N2 -179.3(2) . . . . ?
N1 C1 C8 C9 158.0(2) . . . . ?
N2 C1 C8 C9 -21.5(4) . . . . ?
N1 C1 C8 C13 -18.2(4) . . . . ?
N2 C1 C8 C13 162.3(2) . . . . ?
C20 C25 C24 C23 0.8(3) . . . . ?
C26 C25 C24 C23 -175.8(2) . . . . ?
C27 C14 C15 C16 -1.4(4) . . . . ?
N2 C14 C15 C16 -178.6(2) . . . . ?
C25 C24 C23 C22 -2.1(4) . . . . ?
C25 C24 C23 Br 177.53(17) . . . . ?
C21 C22 C23 C24 0.8(4) . . . . ?
C21 C22 C23 Br -178.77(19) . . . . ?
C23 C22 C21 C20 1.7(4) . . . . ?
N3 C20 C21 C22 175.5(2) . . . . ?
C25 C20 C21 C22 -3.0(4) . . . . ?
C14 C15 C16 C17 0.2(4) . . . . ?
N3 C17 C16 C15 -179.3(2) . . . . ?
C26 C17 C16 C15 0.5(4) . . . . ?
C9 C8 C13 O003 -174.2(2) . . . . ?
C1 C8 C13 O003 2.2(4) . . . . ?
C9 C8 C13 C12 5.5(4) . . . . ?
C1 C8 C13 C12 -178.1(2) . . . . ?
C20 N3 C18 C19 85.6(3) . . . . ?
C17 N3 C18 C19 -97.4(3) . . . . ?
C13 C8 C9 C10 -2.8(4) . . . . ?
C1 C8 C9 C10 -179.0(3) . . . . ?
N1 C7 C6 C5 -179.1(3) . . . . ?
C2 C7 C6 C5 -0.5(4) . . . . ?
N2 C2 C3 C4 179.5(3) . . . . ?
C7 C2 C3 C4 -0.1(4) . . . . ?
O003 C13 C12 C11 175.0(3) . . . . ?
C8 C13 C12 C11 -4.7(4) . . . . ?
C7 C6 C5 C4 0.4(4) . . . . ?
C8 C9 C10 C11 -0.8(4) . . . . ?
C2 C3 C4 C5 0.0(4) . . . . ?
C6 C5 C4 C3 -0.1(5) . . . . ?
C13 C12 C11 C10 1.0(5) . . . . ?
C9 C10 C11 C12 1.8(5) . . . . ?
